data_2206960
loop_
_publ_author_name
'Jiu-Li Chang'
'Li-Ya Wang'
'Kai Jiang'

_publ_section_title
Bis[1-hydroxy-4,4,5,5-tetramethyl-2-(1,3-thiazol-2-yl-\k<i>N</i>)-2,3-dihydro-1<i>H</i>-imidazole-\k<i>N</i>^3^]dinitratomercury(II)
_journal_coeditor_code HB6265
_journal_issue 10
_journal_name_full 'Acta Crystallographica Section E'
_journal_page_first m2100
_journal_page_last m2102
_journal_paper_doi 10.1107/S1600536805030060
_journal_volume 61
_journal_year 2005
_chemical_formula_iupac '[Hg (C10 H15 N3 O S)2 (N O3)2]'
_chemical_formula_moiety 'C20 H30 Hg N6 O2 S2, 2(N O3)'
_chemical_formula_sum 'C20 H30 Hg N8 O8 S2'
_chemical_formula_weight 775.22
_chemical_name_systematic
;
 ?
;
_space_group_IT_number 15
_symmetry_cell_setting monoclinic
_symmetry_space_group_name_Hall '-C 2yc'
_symmetry_space_group_name_H-M 'C 1 2/c 1'
_atom_sites_solution_hydrogens geom
_atom_sites_solution_primary direct
_atom_sites_solution_secondary difmap
_audit_creation_method SHELXL-97
_cell_angle_alpha 90.00
_cell_angle_beta 115.739(3)
_cell_angle_gamma 90.00
_cell_formula_units_Z 4
_cell_length_a 19.758(4)
_cell_length_b 13.580(3)
_cell_length_c 11.587(3)
_cell_measurement_reflns_used 6354
_cell_measurement_temperature 295(2)
_cell_measurement_theta_max 28.69
_cell_measurement_theta_min 2.33
_cell_volume 2800.5(11)
_computing_cell_refinement 'APEX II '
_computing_data_collection 'APEX II (Bruker, 2004)'
_computing_data_reduction 'SAINT (Bruker 2004)'
_computing_molecular_graphics 'SHELXTL (Bruker 2004)'
_computing_publication_material 'SHELXTL '
_computing_structure_refinement 'SHELXL97 (Sheldrick, 1997)'
_computing_structure_solution 'SHELXS97 (Sheldrick, 1997)'
_diffrn_ambient_temperature 295(2)
_diffrn_measured_fraction_theta_full 0.996
_diffrn_measured_fraction_theta_max 0.996
_diffrn_measurement_device_type 'Bruker SMART APEX CCD'
_diffrn_measurement_method '\f and \w'
_diffrn_radiation_monochromator graphite
_diffrn_radiation_source 'fine-focus sealed tube'
_diffrn_radiation_type MoK\a
_diffrn_radiation_wavelength 0.71073
_diffrn_reflns_av_R_equivalents 0.0161
_diffrn_reflns_av_sigmaI/netI 0.0139
_diffrn_reflns_limit_h_max 25
_diffrn_reflns_limit_h_min -25
_diffrn_reflns_limit_k_max 17
_diffrn_reflns_limit_k_min -17
_diffrn_reflns_limit_l_max 14
_diffrn_reflns_limit_l_min -15
_diffrn_reflns_number 11946
_diffrn_reflns_theta_full 27.49
_diffrn_reflns_theta_max 27.49
_diffrn_reflns_theta_min 2.33
_diffrn_standards_decay_% 0
_exptl_absorpt_coefficient_mu 5.704
_exptl_absorpt_correction_T_max 0.425
_exptl_absorpt_correction_T_min 0.202
_exptl_absorpt_correction_type multi-scan
_exptl_absorpt_process_details '(SADABS; Sheldrick, 1996)'
_exptl_crystal_colour red
_exptl_crystal_density_diffrn 1.839
_exptl_crystal_density_method 'not measured'
_exptl_crystal_description block
_exptl_crystal_F_000 1528
_exptl_crystal_size_max 0.36
_exptl_crystal_size_mid 0.24
_exptl_crystal_size_min 0.15
_refine_diff_density_max 0.960
_refine_diff_density_min -0.398
_refine_ls_extinction_method none
_refine_ls_goodness_of_fit_ref 1.028
_refine_ls_hydrogen_treatment constr
_refine_ls_matrix_type full
_refine_ls_number_parameters 183
_refine_ls_number_reflns 3212
_refine_ls_number_restraints 0
_refine_ls_restrained_S_all 1.028
_refine_ls_R_factor_all 0.0282
_refine_ls_R_factor_gt 0.0197
_refine_ls_shift/su_max 0.000
_refine_ls_shift/su_mean 0.000
_refine_ls_structure_factor_coef Fsqd
_refine_ls_weighting_details 'calc w=1/[\s^2^(Fo^2^)+(0.0288P)^2^+3.1412P] where P=(Fo^2^+2Fc^2^)/3'
_refine_ls_weighting_scheme calc
_refine_ls_wR_factor_gt 0.0503
_refine_ls_wR_factor_ref 0.0559
_reflns_number_gt 2498
_reflns_number_total 3212
_reflns_threshold_expression I>2\s(I)
_cod_data_source_file hb6265.cif
_cod_data_source_block I
_cod_depositor_comments
;
The following automatic conversions were performed:
'_symmetry_cell_setting' value 'Monoclinic' changed to 'monoclinic'
according to '/home/saulius/struct/CIF-dictionaries/cif_core.dic'
dictionary named 'cif_core.dic' version 2.4.1 from 2010-06-29.

Automatic conversion script
Id: cif_fix_enum 1527 2010-12-29 10:47:43Z saulius 

The following automatic conversions were performed:

'_symmetry_cell_setting' value 'Monoclinic' changed to 'monoclinic'
according to /home/saulius/struct/CIF-dictionaries/cif_core.dic
dictionary named 'cif_core.dic' version 2.4.1 from 2010-06-29.

Automatic conversion script
Id: cif_fix_values 1715 2011-07-08 13:25:40Z adriana 
;
_cod_original_cell_volume 2800.3(11)
_cod_original_sg_symbol_H-M 'C 2/c'
_cod_database_code 2206960
_cod_database_fobs_code 2206960

loop_
_symmetry_equiv_pos_as_xyz
'x, y, z'
'-x, y, -z+1/2'
'x+1/2, y+1/2, z'
'-x+1/2, y+1/2, -z+1/2'
'-x, -y, -z'
'x, -y, z-1/2'
'-x+1/2, -y+1/2, -z'
'x+1/2, -y+1/2, z-1/2'

loop_
_atom_site_label
_atom_site_fract_x
_atom_site_fract_y
_atom_site_fract_z
_atom_site_U_iso_or_equiv
_atom_site_adp_type
_atom_site_calc_flag
_atom_site_refinement_flags
_atom_site_occupancy
_atom_site_type_symbol
Hg1 0.2500 0.2500 0.5000 0.04859(6) Uani d S 1 Hg
S1 0.43205(5) 0.48240(6) 0.82883(8) 0.0656(2) Uani d . 1 S
O1 0.45347(14) 0.31673(16) 0.9825(2) 0.0702(6) Uani d . 1 O
H1 0.4980 0.3012 1.0159 0.105 Uiso calc R 1 H
O2 0.4047(2) 0.2581(2) 0.4725(4) 0.1045(12) Uani d . 1 O
O3 0.4007(2) 0.2036(3) 0.2983(3) 0.1112(10) Uani d . 1 O
O4 0.32587(17) 0.1501(2) 0.3728(4) 0.1127(11) Uani d . 1 O
N1 0.33715(14) 0.42170(17) 0.6085(2) 0.0523(6) Uani d . 1 N
N2 0.32075(15) 0.22847(17) 0.6903(2) 0.0473(5) Uani d . 1 N
N3 0.41408(16) 0.25380(14) 0.8804(3) 0.0523(6) Uani d . 1 N
N4 0.37707(17) 0.2034(2) 0.3807(3) 0.0674(7) Uani d . 1 N
C1 0.40165(18) 0.5627(2) 0.7046(3) 0.0643(8) Uani d . 1 C
H1A 0.4167 0.6281 0.7102 0.077 Uiso calc R 1 H
C2 0.35261(18) 0.5186(2) 0.5967(3) 0.0572(7) Uani d . 1 C
H2 0.3306 0.5517 0.5188 0.069 Uiso calc R 1 H
C3 0.37655(16) 0.3925(2) 0.7267(3) 0.0461(6) Uani d . 1 C
C4 0.37006(15) 0.2924(2) 0.7654(3) 0.0426(5) Uani d . 1 C
C5 0.33397(17) 0.1318(2) 0.7599(3) 0.0510(6) Uani d . 1 C
C6 0.37633(16) 0.1656(2) 0.9020(3) 0.0506(6) Uani d . 1 C
C7 0.3818(3) 0.0700(3) 0.7140(4) 0.0885(13) Uani d . 1 C
H7A 0.3559 0.0619 0.6228 0.133 Uiso calc R 1 H
H7B 0.3908 0.0067 0.7547 0.133 Uiso calc R 1 H
H7C 0.4289 0.1027 0.7356 0.133 Uiso calc R 1 H
C8 0.2598(2) 0.0810(3) 0.7286(3) 0.0826(12) Uani d . 1 C
H8A 0.2275 0.1245 0.7472 0.124 Uiso calc R 1 H
H8B 0.2685 0.0224 0.7794 0.124 Uiso calc R 1 H
H8C 0.2363 0.0639 0.6394 0.124 Uiso calc R 1 H
C9 0.4339(2) 0.0927(3) 0.9906(3) 0.0790(11) Uani d . 1 C
H9A 0.4724 0.0826 0.9622 0.119 Uiso calc R 1 H
H9B 0.4096 0.0312 0.9892 0.119 Uiso calc R 1 H
H9C 0.4560 0.1183 1.0763 0.119 Uiso calc R 1 H
C10 0.3241(2) 0.1990(3) 0.9601(3) 0.0788(10) Uani d . 1 C
H10A 0.3530 0.2306 1.0409 0.118 Uiso calc R 1 H
H10B 0.2986 0.1429 0.9728 0.118 Uiso calc R 1 H
H10C 0.2879 0.2446 0.9030 0.118 Uiso calc R 1 H

loop_
_atom_site_aniso_label
_atom_site_aniso_U_11
_atom_site_aniso_U_22
_atom_site_aniso_U_33
_atom_site_aniso_U_12
_atom_site_aniso_U_13
_atom_site_aniso_U_23
Hg1 0.05756(10) 0.04837(9) 0.03641(8) -0.00462(7) 0.01720(7) -0.00048(6)
S1 0.0729(5) 0.0483(4) 0.0584(4) -0.0122(4) 0.0124(4) -0.0021(3)
O1 0.0802(16) 0.0499(12) 0.0503(12) 0.0002(11) 0.0000(11) -0.0045(10)
O2 0.093(2) 0.118(3) 0.102(3) -0.0023(16) 0.043(2) -0.0382(18)
O3 0.137(3) 0.129(3) 0.091(2) 0.023(2) 0.072(2) 0.017(2)
O4 0.087(2) 0.099(2) 0.161(3) -0.0109(18) 0.062(2) -0.017(2)
N1 0.0614(14) 0.0444(12) 0.0481(13) 0.0018(11) 0.0209(11) 0.0033(10)
N2 0.0561(14) 0.0448(12) 0.0390(12) -0.0033(10) 0.0186(11) 0.0017(9)
N3 0.0574(14) 0.0415(12) 0.0448(13) -0.0010(10) 0.0099(11) -0.0008(9)
N4 0.0658(18) 0.0631(18) 0.076(2) 0.0176(15) 0.0333(16) 0.0088(16)
C1 0.073(2) 0.0433(16) 0.073(2) -0.0063(14) 0.0286(17) 0.0038(14)
C2 0.0701(19) 0.0437(14) 0.0585(17) 0.0042(13) 0.0285(15) 0.0100(13)
C3 0.0490(15) 0.0413(14) 0.0482(15) 0.0000(11) 0.0214(12) -0.0024(11)
C4 0.0463(14) 0.0383(13) 0.0423(14) 0.0055(11) 0.0184(12) -0.0001(11)
C5 0.0664(18) 0.0409(14) 0.0477(15) -0.0040(13) 0.0265(14) 0.0031(11)
C6 0.0560(16) 0.0449(15) 0.0443(14) 0.0006(12) 0.0158(13) 0.0041(11)
C7 0.147(4) 0.051(2) 0.090(3) 0.020(2) 0.072(3) 0.0025(19)
C8 0.091(3) 0.081(2) 0.058(2) -0.034(2) 0.0160(19) 0.0144(18)
C9 0.081(2) 0.0545(19) 0.074(2) 0.0032(17) 0.0088(19) 0.0239(17)
C10 0.102(3) 0.087(3) 0.060(2) 0.001(2) 0.047(2) -0.0018(19)

loop_
_atom_type_symbol
_atom_type_description
_atom_type_scat_dispersion_real
_atom_type_scat_dispersion_imag
_atom_type_scat_source
C C 0.0033 0.0016 'International Tables Vol C Tables 4.2.6.8 and 6.1.1.4'
H H 0.0000 0.0000 'International Tables Vol C Tables 4.2.6.8 and 6.1.1.4'
N N 0.0061 0.0033 'International Tables Vol C Tables 4.2.6.8 and 6.1.1.4'
O O 0.0106 0.0060 'International Tables Vol C Tables 4.2.6.8 and 6.1.1.4'
S S 0.1246 0.1234 'International Tables Vol C Tables 4.2.6.8 and 6.1.1.4'
Hg Hg -2.3894 9.2266 'International Tables Vol C Tables 4.2.6.8 and 6.1.1.4'

loop_
_geom_angle_atom_site_label_1
_geom_angle_atom_site_label_2
_geom_angle_atom_site_label_3
_geom_angle_site_symmetry_1
_geom_angle_site_symmetry_3
_geom_angle
N2 Hg1 N1 7_556 . 110.89(8)
N2 Hg1 N1 . . 69.11(8)
N2 Hg1 O4 7_556 . 77.24(10)
N2 Hg1 O4 . . 102.76(10)
N1 Hg1 O4 . . 105.32(8)
N1 Hg1 O4 7_556 . 74.68(10)
N2 Hg1 N1 . 7_556 110.89(8)
N2 Hg1 N1 7_556 7_556 69.11(8)
N2 Hg1 O4 . 7_556 77.24(10)
N2 Hg1 O4 7_556 7_556 102.76(10)
N1 Hg1 O4 7_556 7_556 105.32(8)
N1 Hg1 O4 . 7_556 74.68(10)
N2 Hg1 N2 7_556 . 180.0
O4 Hg1 O4 . 7_556 180.0
N1 Hg1 N1 . 7_556 180.0
N4 O4 Hg1 . . 106.5(2)
C1 S1 C3 . . 89.29(15)
N3 O1 H1 . . 109.5
C3 N1 C2 . . 109.8(2)
C4 N2 C5 . . 108.4(2)
C4 N2 Hg1 . . 125.50(19)
C5 N2 Hg1 . . 125.36(18)
C4 N3 O1 . . 119.1(2)
C4 N3 C6 . . 109.0(2)
O1 N3 C6 . . 119.2(3)
O2 N4 O4 . . 118.2(4)
O2 N4 O3 . . 120.0(4)
O4 N4 O3 . . 121.7(4)
C2 C1 S1 . . 110.4(2)
C2 C1 H1A . . 124.8
S1 C1 H1A . . 124.8
C1 C2 N1 . . 115.9(3)
C1 C2 H2 . . 122.1
N1 C2 H2 . . 122.1
N1 C3 C4 . . 120.9(2)
N1 C3 S1 . . 114.6(2)
C4 C3 S1 . . 124.5(2)
N2 C4 N3 . . 112.0(2)
N2 C4 C3 . . 123.6(3)
N3 C4 C3 . . 124.4(3)
N2 C5 C8 . . 110.2(3)
N2 C5 C7 . . 106.4(2)
C8 C5 C7 . . 110.4(3)
N2 C5 C6 . . 101.4(2)
C8 C5 C6 . . 114.0(3)
C7 C5 C6 . . 113.7(3)
N3 C6 C9 . . 110.8(3)
N3 C6 C10 . . 108.6(3)
C9 C6 C10 . . 110.3(3)
N3 C6 C5 . . 97.9(2)
C9 C6 C5 . . 115.0(3)
C10 C6 C5 . . 113.5(3)
C5 C7 H7A . . 109.5
C5 C7 H7B . . 109.5
H7A C7 H7B . . 109.5
C5 C7 H7C . . 109.5
H7A C7 H7C . . 109.5
H7B C7 H7C . . 109.5
C5 C8 H8A . . 109.5
C5 C8 H8B . . 109.5
H8A C8 H8B . . 109.5
C5 C8 H8C . . 109.5
H8A C8 H8C . . 109.5
H8B C8 H8C . . 109.5
C6 C9 H9A . . 109.5
C6 C9 H9B . . 109.5
H9A C9 H9B . . 109.5
C6 C9 H9C . . 109.5
H9A C9 H9C . . 109.5
H9B C9 H9C . . 109.5
C6 C10 H10A . . 109.5
C6 C10 H10B . . 109.5
H10A C10 H10B . . 109.5
C6 C10 H10C . . 109.5
H10A C10 H10C . . 109.5
H10B C10 H10C . . 109.5

loop_
_geom_bond_atom_site_label_1
_geom_bond_atom_site_label_2
_geom_bond_site_symmetry_2
_geom_bond_distance
_geom_bond_publ_flag
Hg1 N2 . 2.055(2) y
Hg1 N1 . 2.846(2) y
Hg1 O4 . 2.859(3) y
Hg1 N2 7_556 2.055(2) ?
Hg1 N1 7_556 2.846(2) ?
Hg1 O4 7_556 2.859(3) ?
S1 C1 . 1.695(3) ?
S1 C3 . 1.722(3) ?
N3 O1 . 1.391(3) y
O1 H1 . 0.8200 ?
O2 N4 . 1.214(5) ?
O3 N4 . 1.231(4) ?
O4 N4 . 1.215(4) ?
N1 C3 . 1.309(4) ?
N1 C2 . 1.371(4) ?
C4 N2 . 1.313(4) y
N2 C5 . 1.503(3) ?
C4 N3 . 1.342(4) y
N3 C6 . 1.488(4) ?
C1 C2 . 1.345(4) ?
C1 H1A . 0.9300 ?
C2 H2 . 0.9300 ?
C3 C4 . 1.455(4) ?
C5 C8 . 1.515(4) ?
C5 C7 . 1.522(4) ?
C5 C6 . 1.558(4) ?
C6 C9 . 1.521(4) ?
C6 C10 . 1.524(4) ?
C7 H7A . 0.9600 ?
C7 H7B . 0.9600 ?
C7 H7C . 0.9600 ?
C8 H8A . 0.9600 ?
C8 H8B . 0.9600 ?
C8 H8C . 0.9600 ?
C9 H9A . 0.9600 ?
C9 H9B . 0.9600 ?
C9 H9C . 0.9600 ?
C10 H10A . 0.9600 ?
C10 H10B . 0.9600 ?
C10 H10C . 0.9600 ?

loop_
_geom_hbond_atom_site_label_D
_geom_hbond_atom_site_label_H
_geom_hbond_atom_site_label_A
_geom_hbond_site_symmetry_A
_geom_hbond_distance_DH
_geom_hbond_distance_HA
_geom_hbond_distance_DA
_geom_hbond_angle_DHA
O1 H1 O2 2_656 0.82 1.96 2.737(5) 158

loop_
_geom_torsion_atom_site_label_1
_geom_torsion_atom_site_label_2
_geom_torsion_atom_site_label_3
_geom_torsion_atom_site_label_4
_geom_torsion
C3 S1 C1 C2 0.3(3)
S1 C1 C2 N1 0.5(4)
C3 N1 C2 C1 -1.4(4)
C2 N1 C3 C4 179.4(3)
C2 N1 C3 S1 1.6(3)
C1 S1 C3 N1 -1.1(2)
C1 S1 C3 C4 -178.9(3)
C5 N2 C4 N3 -2.4(3)
Hg1 N2 C4 N3 -172.9(2)
C5 N2 C4 C3 176.6(2)
Hg1 N2 C4 C3 6.1(4)
O1 N3 C4 N2 -161.4(3)
C6 N3 C4 N2 -20.0(3)
O1 N3 C4 C3 19.6(4)
C6 N3 C4 C3 161.0(3)
N1 C3 C4 N2 -6.4(4)
S1 C3 C4 N2 171.3(2)
N1 C3 C4 N3 172.5(3)
S1 C3 C4 N3 -9.8(4)
C4 N2 C5 C8 143.2(3)
Hg1 N2 C5 C8 -46.4(3)
C4 N2 C5 C7 -97.1(3)
Hg1 N2 C5 C7 73.4(3)
C4 N2 C5 C6 22.1(3)
Hg1 N2 C5 C6 -167.48(19)
C4 N3 C6 C9 152.1(3)
O1 N3 C6 C9 -66.6(3)
C4 N3 C6 C10 -86.6(3)
O1 N3 C6 C10 54.8(3)
C4 N3 C6 C5 31.5(3)
O1 N3 C6 C5 172.9(2)
N2 C5 C6 N3 -30.4(3)
C8 C5 C6 N3 -148.8(3)
C7 C5 C6 N3 83.4(3)
N2 C5 C6 C9 -147.8(3)
C8 C5 C6 C9 93.8(3)
C7 C5 C6 C9 -34.0(4)
N2 C5 C6 C10 83.9(3)
C8 C5 C6 C10 -34.5(4)
C7 C5 C6 C10 -162.2(3)
